data_7704915
loop_
_publ_author_name
'Hassanein, Khaled'
'Cappuccino, Chiara'
'Amo-Ochoa, Pilar'
'L\'opez-Molina, Jes\'us'
'Maini, Lucia'
'Bandini, Elisa'
'Ventura, Barbara'

_publ_section_title
;
 Multifunctional coordination polymers based on copper(i) and
 mercaptonicotinic ligands: synthesis, and structural, optical and
 electrical characterization.
;
_journal_issue 30
_journal_name_full 'Dalton transactions (Cambridge, England : 2003)'
_journal_page_first 10545
_journal_page_last 10553
_journal_paper_doi 10.1039/d0dt01127d
_journal_volume 49
_journal_year 2020
_chemical_formula_moiety 'C14 H11 Cu2 I2 N3 O4 S2'
_chemical_formula_sum 'C14 H11 Cu2 I2 N3 O4 S2'
_chemical_formula_weight 730.285
_space_group_crystal_system monoclinic
_space_group_IT_number 14
_space_group_name_Hall '-P 2ybc'
_space_group_name_H-M_alt 'P 1 21/c 1'
_atom_sites_solution_hydrogens geom
_audit_creation_method SHELXL-2016/4
_audit_update_record
;
2020-06-08 deposited with the CCDC.	2020-06-29 downloaded from the CCDC.
;
_cell_angle_alpha 90
_cell_angle_beta 101.236(4)
_cell_angle_gamma 90
_cell_formula_units_Z 4
_cell_length_a 18.4346(7)
_cell_length_b 4.2211(2)
_cell_length_c 28.6476(14)
_cell_measurement_reflns_used 2434
_cell_measurement_temperature 293(2)
_cell_measurement_theta_max 26.6940
_cell_measurement_theta_min 3.9110
_cell_volume 2186.47(17)
_computing_cell_refinement 'CrysAlisPro 1.171.38.43 (Rigaku OD, 2015)'
_computing_data_collection 'CrysAlisPro 1.171.38.43 (Rigaku OD, 2015)'
_computing_data_reduction 'CrysAlisPro 1.171.38.43 (Rigaku OD, 2015)'
_computing_structure_refinement 'SHELXL-2018/3 (Sheldrick, 2018)'
_computing_structure_solution 'SHELXT-2014/5 (Sheldrick, 2014)'
_diffrn_ambient_temperature 293(2)
_diffrn_detector 'CCD plate'
_diffrn_detector_area_resol_mean 16.1340
_diffrn_detector_type Sapphire3
_diffrn_measured_fraction_theta_full 0.998
_diffrn_measured_fraction_theta_max 0.998
_diffrn_measurement_device 'four-circle diffractometer'
_diffrn_measurement_device_type 'Xcalibur, Sapphire3'
_diffrn_measurement_method '\w scans'
_diffrn_radiation_monochromator graphite
_diffrn_radiation_probe x-ray
_diffrn_radiation_source 'fine-focus sealed tube'
_diffrn_radiation_type MoK\a
_diffrn_radiation_wavelength 0.71073
_diffrn_reflns_av_R_equivalents 0.0415
_diffrn_reflns_av_unetI/netI 0.0682
_diffrn_reflns_Laue_measured_fraction_full 0.998
_diffrn_reflns_Laue_measured_fraction_max 0.998
_diffrn_reflns_limit_h_max 22
_diffrn_reflns_limit_h_min -13
_diffrn_reflns_limit_k_max 4
_diffrn_reflns_limit_k_min -5
_diffrn_reflns_limit_l_max 28
_diffrn_reflns_limit_l_min -35
_diffrn_reflns_number 9060
_diffrn_reflns_point_group_measured_fraction_full 0.998
_diffrn_reflns_point_group_measured_fraction_max 0.998
_diffrn_reflns_theta_full 25.000
_diffrn_reflns_theta_max 25.993
_diffrn_reflns_theta_min 3.308
_diffrn_source_type 'Enhance (Mo) X-ray Source'
_exptl_absorpt_coefficient_mu 4.983
_exptl_absorpt_correction_T_max 1.00000
_exptl_absorpt_correction_T_min 0.81832
_exptl_absorpt_correction_type multi-scan
_exptl_absorpt_process_details
;
CrysAlisPro 1.171.38.43 (Rigaku Oxford Diffraction, 2015)
Empirical absorption correction using spherical harmonics,
 implemented in SCALE3 ABSPACK scaling algorithm.
;
_exptl_crystal_colour 'dark yellow'
_exptl_crystal_density_diffrn 2.212
_exptl_crystal_density_method 'not measured'
_exptl_crystal_description needle
_exptl_crystal_F_000 1368
_exptl_crystal_size_max 0.0120
_exptl_crystal_size_mid 0.0070
_exptl_crystal_size_min 0.0040
_refine_diff_density_max 1.064
_refine_diff_density_min -0.729
_refine_diff_density_rms 0.147
_refine_ls_extinction_method none
_refine_ls_goodness_of_fit_ref 1.122
_refine_ls_hydrogen_treatment constr
_refine_ls_matrix_type full
_refine_ls_number_parameters 244
_refine_ls_number_reflns 4287
_refine_ls_number_restraints 0
_refine_ls_restrained_S_all 1.122
_refine_ls_R_factor_all 0.0808
_refine_ls_R_factor_gt 0.0561
_refine_ls_shift/su_max 0.003
_refine_ls_shift/su_mean 0.000
_refine_ls_structure_factor_coef Fsqd
_refine_ls_weighting_details 'w=1/[\s^2^(Fo^2^)+(0.0336P)^2^+0.8438P] where P=(Fo^2^+2Fc^2^)/3'
_refine_ls_weighting_scheme calc
_refine_ls_wR_factor_gt 0.0952
_refine_ls_wR_factor_ref 0.1025
_reflns_Friedel_coverage 0.000
_reflns_number_gt 3308
_reflns_number_total 4287
_reflns_threshold_expression 'I > 2\s(I)'
_cod_data_source_file d0dt01127d2.cif
_cod_data_source_block CP3
_cod_depositor_comments
;Adding full bibliography for 7704915--7704918.cif.

 Adding full bibliography for 7704915--7704918.cif.
;
_cod_original_sg_symbol_H-M 'P 21/c'
_cod_database_code 7704915
_shelx_space_group_comment
;
The symmetry employed for this shelxl refinement is uniquely defined
by the following loop, which should always be used as a source of
symmetry information in preference to the above space-group names.
They are only intended as comments.
;

loop_
_space_group_symop_operation_xyz
'x, y, z'
'-x, y+1/2, -z+1/2'
'-x, -y, -z'
'x, -y-1/2, z-1/2'

loop_
_atom_site_label
_atom_site_type_symbol
_atom_site_fract_x
_atom_site_fract_y
_atom_site_fract_z
_atom_site_U_iso_or_equiv
_atom_site_adp_type
_atom_site_occupancy
_atom_site_site_symmetry_order
_atom_site_calc_flag
_atom_site_refinement_flags_posn
_atom_site_refinement_flags_adp
_atom_site_refinement_flags_occupancy
_atom_site_disorder_assembly
_atom_site_disorder_group
I1 I 0.49356(3) -0.04353(12) 0.68396(2) 0.03426(16) Uani 1 1 d . . . . .
I2 I 0.02303(3) -0.18589(12) 0.56771(2) 0.03432(16) Uani 1 1 d . . . . .
Cu1 Cu 0.44116(6) 0.4433(3) 0.72219(4) 0.0458(3) Uani 1 1 d . . . . .
Cu2 Cu 0.05970(5) 0.3024(2) 0.52017(4) 0.0440(3) Uani 1 1 d . . . . .
S2 S 0.20953(11) 0.2289(5) 0.59154(7) 0.0416(5) Uani 1 1 d . . . . .
S1 S 0.30583(11) 0.2968(5) 0.64010(7) 0.0426(5) Uani 1 1 d . . . . .
N2 N 0.1596(3) 0.4584(14) 0.5077(2) 0.0318(15) Uani 1 1 d . . . . .
N1 N 0.3333(3) 0.5865(15) 0.7211(2) 0.0338(15) Uani 1 1 d . . . . .
C4 C 0.2772(4) 0.5358(18) 0.6838(3) 0.0366(19) Uani 1 1 d . . . . .
C3 C 0.3198(4) 0.7602(18) 0.7576(3) 0.040(2) Uani 1 1 d . . . . .
H3 H 0.358192 0.796985 0.783327 0.048 Uiso 1 1 calc R U . . .
C10 C 0.2208(4) 0.4559(18) 0.5411(3) 0.0341(18) Uani 1 1 d . . . . .
C11 C 0.2859(4) 0.607(2) 0.5361(3) 0.048(2) Uani 1 1 d . . . . .
H11 H 0.327538 0.600560 0.560397 0.057 Uiso 1 1 calc R U . . .
C8 C 0.2245(5) 0.768(2) 0.4589(3) 0.041(2) Uani 1 1 d . . . . .
C2 C 0.2505(5) 0.8874(18) 0.7583(3) 0.040(2) Uani 1 1 d . . . . .
C9 C 0.1631(4) 0.6126(17) 0.4666(3) 0.038(2) Uani 1 1 d . . . . .
H9 H 0.121385 0.611862 0.442413 0.045 Uiso 1 1 calc R U . . .
C5 C 0.2063(4) 0.658(2) 0.6820(3) 0.045(2) Uani 1 1 d . . . . .
H5 H 0.168404 0.618721 0.656109 0.054 Uiso 1 1 calc R U . . .
C12 C 0.2873(5) 0.767(2) 0.4945(3) 0.046(2) Uani 1 1 d . . . . .
H12 H 0.329863 0.872243 0.490287 0.055 Uiso 1 1 calc R U . . .
C6 C 0.1943(5) 0.839(2) 0.7202(3) 0.053(2) Uani 1 1 d . . . . .
H6 H 0.148036 0.927675 0.719814 0.064 Uiso 1 1 calc R U . . .
C101 C 0.5585(7) 0.444(3) 0.5771(5) 0.108(5) Uani 1 1 d . . . . .
H10A H 0.581603 0.538687 0.553220 0.162 Uiso 1 1 calc R U . . .
H10B H 0.591666 0.293270 0.595060 0.162 Uiso 1 1 calc R U . . .
H10C H 0.546918 0.605993 0.598033 0.162 Uiso 1 1 calc R U . . .
C100 C 0.4904(8) 0.283(4) 0.5542(5) 0.100(4) Uani 1 1 d . . . . .
N100 N 0.4406(8) 0.171(4) 0.5364(6) 0.180(7) Uani 1 1 d . . . . .
O4 O 0.1664(4) 0.9437(18) 0.3824(2) 0.085(2) Uani 1 1 d . . . . .
H15 H 0.171936 1.058270 0.360205 0.102 Uiso 1 1 calc R U . . .
O1 O 0.2967(4) 1.1107(16) 0.8334(2) 0.071(2) Uani 1 1 d . . . . .
H22 H 0.286878 1.232817 0.853602 0.086 Uiso 1 1 calc R U . . .
O3 O 0.2839(4) 1.0711(15) 0.4087(2) 0.0664(19) Uani 1 1 d . . . . .
O2 O 0.1790(4) 1.2104(17) 0.8015(2) 0.074(2) Uani 1 1 d . . . . .
C1 C 0.2402(5) 1.080(2) 0.7999(3) 0.046(2) Uani 1 1 d . . . . .
C7 C 0.2261(5) 0.941(2) 0.4140(3) 0.049(2) Uani 1 1 d . . . . .

loop_
_atom_site_aniso_label
_atom_site_aniso_U_11
_atom_site_aniso_U_22
_atom_site_aniso_U_33
_atom_site_aniso_U_23
_atom_site_aniso_U_13
_atom_site_aniso_U_12
I1 0.0349(3) 0.0288(3) 0.0383(3) -0.0013(2) 0.0050(2) 0.0006(2)
I2 0.0356(3) 0.0273(3) 0.0381(3) 0.0001(2) 0.0021(2) -0.0040(2)
Cu1 0.0389(6) 0.0453(6) 0.0535(7) -0.0044(5) 0.0102(5) 0.0048(5)
Cu2 0.0371(6) 0.0429(6) 0.0510(7) 0.0043(5) 0.0060(5) -0.0075(5)
S2 0.0386(12) 0.0423(13) 0.0402(12) 0.0029(10) -0.0015(9) -0.0090(10)
S1 0.0354(12) 0.0488(13) 0.0397(12) -0.0050(10) -0.0022(9) 0.0049(10)
N2 0.023(3) 0.032(4) 0.037(4) -0.001(3) 0.000(3) 0.002(3)
N1 0.028(4) 0.035(4) 0.039(4) 0.004(3) 0.007(3) -0.001(3)
C4 0.040(5) 0.036(5) 0.034(5) 0.000(4) 0.006(4) -0.005(4)
C3 0.043(5) 0.034(5) 0.042(5) -0.001(4) 0.009(4) -0.005(4)
C10 0.030(4) 0.039(5) 0.033(4) -0.013(4) 0.005(3) -0.003(4)
C11 0.030(5) 0.062(6) 0.046(5) -0.002(5) -0.005(4) -0.008(4)
C8 0.042(5) 0.048(6) 0.035(5) -0.003(4) 0.013(4) -0.004(4)
C2 0.038(5) 0.035(5) 0.051(5) 0.005(4) 0.015(4) 0.005(4)
C9 0.040(5) 0.031(5) 0.042(5) 0.000(4) 0.008(4) -0.002(4)
C5 0.028(5) 0.057(6) 0.045(5) 0.000(5) -0.004(4) 0.002(4)
C12 0.037(5) 0.053(6) 0.051(6) -0.002(5) 0.016(4) -0.006(4)
C6 0.041(5) 0.067(7) 0.051(6) 0.007(5) 0.012(4) 0.015(5)
C101 0.083(9) 0.121(11) 0.119(11) -0.029(9) 0.017(8) -0.022(8)
C100 0.082(10) 0.128(12) 0.082(10) 0.001(9) -0.007(7) 0.003(9)
N100 0.137(13) 0.174(15) 0.190(15) -0.008(12) -0.063(11) -0.054(11)
O4 0.089(6) 0.109(6) 0.057(5) 0.024(4) 0.013(4) -0.018(5)
O1 0.068(5) 0.088(5) 0.057(4) -0.032(4) 0.009(4) 0.021(4)
O3 0.069(5) 0.070(5) 0.064(4) 0.022(4) 0.025(4) -0.009(4)
O2 0.060(5) 0.086(5) 0.078(5) -0.012(4) 0.022(4) 0.022(4)
C1 0.046(6) 0.039(5) 0.059(6) 0.001(5) 0.022(5) 0.007(4)
C7 0.054(6) 0.053(6) 0.042(6) -0.002(5) 0.016(5) -0.003(5)

loop_
_atom_type_symbol
_atom_type_description
_atom_type_scat_dispersion_real
_atom_type_scat_dispersion_imag
_atom_type_scat_source
C C 0.0033 0.0016 'International Tables Vol C Tables 4.2.6.8 and 6.1.1.4'
H H 0.0000 0.0000 'International Tables Vol C Tables 4.2.6.8 and 6.1.1.4'
N N 0.0061 0.0033 'International Tables Vol C Tables 4.2.6.8 and 6.1.1.4'
O O 0.0106 0.0060 'International Tables Vol C Tables 4.2.6.8 and 6.1.1.4'
S S 0.1246 0.1234 'International Tables Vol C Tables 4.2.6.8 and 6.1.1.4'
Cu Cu 0.3201 1.2651 'International Tables Vol C Tables 4.2.6.8 and 6.1.1.4'
I I -0.4742 1.8119 'International Tables Vol C Tables 4.2.6.8 and 6.1.1.4'

loop_
_geom_angle_atom_site_label_1
_geom_angle_atom_site_label_2
_geom_angle_atom_site_label_3
_geom_angle
_geom_angle_site_symmetry_1
_geom_angle_site_symmetry_3
_geom_angle_publ_flag
Cu1 I1 Cu1 105.80(4) . 1_545 ?
Cu1 I1 Cu1 74.30(3) . 2_646 ?
Cu1 I1 Cu1 72.93(3) 1_545 2_646 ?
Cu2 I2 Cu2 104.47(4) . 1_545 ?
Cu2 I2 Cu2 79.45(4) . 3_556 ?
Cu2 I2 Cu2 62.65(4) 1_545 3_556 ?
N1 Cu1 I1 131.14(18) . . ?
N1 Cu1 I1 100.30(17) . 1_565 ?
I1 Cu1 I1 105.80(4) . 1_565 ?
N1 Cu1 I1 104.29(18) . 2_656 ?
I1 Cu1 I1 107.62(4) . 2_656 ?
I1 Cu1 I1 105.12(4) 1_565 2_656 ?
N2 Cu2 I2 132.20(17) . . ?
N2 Cu2 I2 98.75(17) . 1_565 ?
I2 Cu2 I2 104.47(4) . 1_565 ?
N2 Cu2 I2 104.89(17) . 3_556 ?
I2 Cu2 I2 100.55(4) . 3_556 ?
I2 Cu2 I2 117.35(4) 1_565 3_556 ?
N2 Cu2 Cu2 113.18(17) . 3_566 ?
I2 Cu2 Cu2 114.61(5) . 3_566 ?
I2 Cu2 Cu2 58.90(4) 1_565 3_566 ?
I2 Cu2 Cu2 58.44(4) 3_556 3_566 ?
C10 S2 S1 104.7(3) . . ?
C4 S1 S2 102.8(3) . . ?
C10 N2 C9 116.8(7) . . ?
C10 N2 Cu2 122.4(5) . . ?
C9 N2 Cu2 120.1(5) . . ?
C3 N1 C4 118.3(7) . . ?
C3 N1 Cu1 118.1(5) . . ?
C4 N1 Cu1 123.3(5) . . ?
N1 C4 C5 122.5(7) . . ?
N1 C4 S1 111.2(6) . . ?
C5 C4 S1 126.3(6) . . ?
N1 C3 C2 122.2(8) . . ?
N2 C10 C11 123.3(7) . . ?
N2 C10 S2 111.9(6) . . ?
C11 C10 S2 124.8(6) . . ?
C12 C11 C10 118.5(8) . . ?
C9 C8 C12 118.7(8) . . ?
C9 C8 C7 122.3(8) . . ?
C12 C8 C7 119.0(8) . . ?
C6 C2 C3 119.1(8) . . ?
C6 C2 C1 121.8(8) . . ?
C3 C2 C1 119.0(8) . . ?
N2 C9 C8 123.6(8) . . ?
C6 C5 C4 117.8(8) . . ?
C11 C12 C8 119.1(8) . . ?
C2 C6 C5 120.0(8) . . ?
N100 C100 C101 178.1(19) . . ?
O2 C1 O1 122.1(8) . . ?
O2 C1 C2 121.5(9) . . ?
O1 C1 C2 116.4(8) . . ?
O3 C7 O4 123.6(9) . . ?
O3 C7 C8 119.2(8) . . ?
O4 C7 C8 117.2(8) . . ?

loop_
_geom_bond_atom_site_label_1
_geom_bond_atom_site_label_2
_geom_bond_distance
_geom_bond_site_symmetry_2
_geom_bond_publ_flag
I1 Cu1 2.6016(11) . ?
I1 Cu1 2.6902(12) 1_545 ?
I1 Cu1 2.7237(12) 2_646 ?
I2 Cu2 2.6304(11) . ?
I2 Cu2 2.7087(12) 1_545 ?
I2 Cu2 2.7219(11) 3_556 ?
Cu1 N1 2.073(6) . ?
Cu2 N2 2.052(6) . ?
Cu2 Cu2 2.823(2) 3_566 ?
S2 C10 1.778(8) . ?
S2 S1 2.051(3) . ?
S1 C4 1.767(8) . ?
N2 C10 1.330(9) . ?
N2 C9 1.357(9) . ?
N1 C3 1.338(9) . ?
N1 C4 1.352(9) . ?
C4 C5 1.395(11) . ?
C3 C2 1.390(11) . ?
C10 C11 1.392(11) . ?
C11 C12 1.374(11) . ?
C8 C9 1.363(10) . ?
C8 C12 1.386(11) . ?
C8 C7 1.485(12) . ?
C2 C6 1.366(11) . ?
C2 C1 1.486(12) . ?
C5 C6 1.387(12) . ?
C101 C100 1.466(17) . ?
C100 N100 1.071(15) . ?
O4 C7 1.282(10) . ?
O1 C1 1.279(10) . ?
O3 C7 1.234(10) . ?
O2 C1 1.263(10) . ?
